data_4067996
loop_
_publ_author_name
'Bakhmutov, Vladimir I.'
'Bozoglian, Fernando'
'G\'omez, Kerman'
'Gonz\'alez, Gabriel'
'Grushin, Vladimir V.'
'Macgregor, Stuart A.'
'Martin, Eddy'
'Miloserdov, Fedor M.'
'Novikov, Maxim A.'
'Panetier, Julien A.'
'Romashov, Leonid V.'

_publ_section_title
;
 CF3--Ph Reductive Elimination from [(Xantphos)Pd(CF3)(Ph)]
;
_journal_issue 4
_journal_name_full Organometallics
_journal_page_first 1315
_journal_paper_doi 10.1021/om200985g
_journal_volume 31
_journal_year 2012
_chemical_absolute_configuration ad
_chemical_formula_sum 'C46 H57 F3 O P2 Pd'
_chemical_formula_weight 851.26
_chemical_name_systematic
; 
 ? 
;
_space_group_IT_number 19
_symmetry_cell_setting orthorhombic
_symmetry_space_group_name_Hall 'P 2ac 2ab'
_symmetry_space_group_name_H-M 'P 21 21 21'
_atom_sites_solution_hydrogens geom
_atom_sites_solution_primary direct
_atom_sites_solution_secondary difmap
_audit_creation_method SHELXL-97
_cell_angle_alpha 90.00
_cell_angle_beta 90.00
_cell_angle_gamma 90.00
_cell_formula_units_Z 4
_cell_length_a 12.6374(3)
_cell_length_b 14.7325(4)
_cell_length_c 22.2696(6)
_cell_measurement_reflns_used 9941
_cell_measurement_temperature 100(2)
_cell_measurement_theta_max 29.60
_cell_measurement_theta_min 2.31
_cell_volume 4146.17(19)
_computing_cell_refinement 'Bruker APEX2 v2009.1-0'
_computing_data_collection 'Bruker APEX2 v2009.1-0'
_computing_data_reduction 'Bruker SAINT V7.60A'
_computing_molecular_graphics 'Bruker SHELXTL'
_computing_publication_material 'Bruker SHELXTL'
_computing_structure_refinement 'SHELXS-97 (Sheldrick, 2008)'
_computing_structure_solution 'SHELXS-97 (Sheldrick, 2008)'
_diffrn_ambient_temperature 100(2)
_diffrn_detector_area_resol_mean 512
_diffrn_detector_type '4K CCD area detector APEX II'
_diffrn_measured_fraction_theta_full 0.995
_diffrn_measured_fraction_theta_max 0.867
_diffrn_measurement_device_type 'Kappa 4-axis goniometer bruker-nonius'
_diffrn_measurement_method
;
 Fullsphere data collection, phi and omega scans
;
_diffrn_measurement_specimen_support 'magnetic support whith 10 micron nylon fiber cryoloop'
_diffrn_radiation_monochromator 'Multilayer Montel 200 mirrors'
_diffrn_radiation_type MoK\a
_diffrn_radiation_wavelength 0.71073
_diffrn_reflns_av_R_equivalents 0.0219
_diffrn_reflns_av_sigmaI/netI 0.0288
_diffrn_reflns_limit_h_max 16
_diffrn_reflns_limit_h_min -17
_diffrn_reflns_limit_k_max 19
_diffrn_reflns_limit_k_min -14
_diffrn_reflns_limit_l_max 29
_diffrn_reflns_limit_l_min -23
_diffrn_reflns_number 21668
_diffrn_reflns_theta_full 25.00
_diffrn_reflns_theta_max 30.08
_diffrn_reflns_theta_min 1.66
_diffrn_source 'rotating anode X-ray tube'
_diffrn_source_current 70
_diffrn_source_power 50
_diffrn_source_size '3 mm x 0.3 mm fine focus'
_diffrn_source_type 'Bruker-Nonius FR 591'
_exptl_absorpt_coefficient_mu 0.572
_exptl_absorpt_correction_T_max 0.9191
_exptl_absorpt_correction_T_min 0.8471
_exptl_absorpt_correction_type empirical
_exptl_absorpt_process_details
; 
 SADABS Version 2008/1 Bruker-Nonius
 Blessing, Acta Cryst. (1995) A51 33-38
;
_exptl_crystal_colour yellow
_exptl_crystal_density_diffrn 1.364
_exptl_crystal_density_method 'not measured'
_exptl_crystal_description block
_exptl_crystal_F_000 1776
_exptl_crystal_size_max 0.30
_exptl_crystal_size_mid 0.20
_exptl_crystal_size_min 0.15
_refine_diff_density_max 0.611
_refine_diff_density_min -0.242
_refine_diff_density_rms 0.055
_refine_ls_abs_structure_details 'Flack H D (1983), Acta Cryst. A39, 876-881'
_refine_ls_abs_structure_Flack -0.025(11)
_refine_ls_extinction_method none
_refine_ls_goodness_of_fit_ref 1.047
_refine_ls_hydrogen_treatment noref
_refine_ls_matrix_type full
_refine_ls_number_parameters 488
_refine_ls_number_reflns 10073
_refine_ls_number_restraints 0
_refine_ls_restrained_S_all 1.047
_refine_ls_R_factor_all 0.0230
_refine_ls_R_factor_gt 0.0221
_refine_ls_shift/su_max 0.001
_refine_ls_shift/su_mean 0.000
_refine_ls_structure_factor_coef Fsqd
_refine_ls_weighting_details 'calc w=1/[\s^2^(Fo^2^)+(0.0304P)^2^+0.8850P] where P=(Fo^2^+2Fc^2^)/3'
_refine_ls_weighting_scheme calc
_refine_ls_wR_factor_gt 0.0564
_refine_ls_wR_factor_ref 0.0569
_reflns_number_gt 9818
_reflns_number_total 10073
_reflns_threshold_expression >2sigma(I)
_cod_data_source_file om200985g_si_003.cif
_cod_data_source_block iprxpcf3_0m
_cod_depositor_comments
;
The following automatic conversions were performed:
'_diffrn_measurement_specimen_suppport' tag replaced with
'_diffrn_measurement_specimen_support'.

Automatic conversion script
Id: cif_correct_tags 1440 2010-10-19 06:21:57Z saulius 

The following automatic conversions were performed:

'_symmetry_cell_setting' value 'Orthorhombic' changed to
'orthorhombic' according to
/home/saulius/struct/CIF-dictionaries/cif_core.dic dictionary named
'cif_core.dic' version 2.4.1 from 2010-06-29.

Automatic conversion script
Id: cif_fix_values 1715 2011-07-08 13:25:40Z adriana 
;
_cod_original_sg_symbol_H-M P2(1)2(1)2(1)
_cod_database_code 4067996

loop_
_symmetry_equiv_pos_as_xyz
'x, y, z'
'-x+1/2, -y, z+1/2'
'-x, y+1/2, -z+1/2'
'x+1/2, -y+1/2, -z'

loop_
_atom_site_label
_atom_site_type_symbol
_atom_site_fract_x
_atom_site_fract_y
_atom_site_fract_z
_atom_site_U_iso_or_equiv
_atom_site_adp_type
_atom_site_occupancy
_atom_site_symmetry_multiplicity
_atom_site_calc_flag
_atom_site_refinement_flags
C1 C -0.04540(13) 0.31791(12) 0.11678(8) 0.0149(3) Uani 1 1 d .
C2 C -0.09847(13) 0.23482(13) 0.11347(8) 0.0175(3) Uani 1 1 d .
H2 H -0.0620 0.1834 0.1008 0.021 Uiso 1 1 calc R
C3 C -0.20484(13) 0.22765(13) 0.12877(8) 0.0198(4) Uani 1 1 d .
H3 H -0.2388 0.1718 0.1266 0.024 Uiso 1 1 calc R
C4 C -0.26014(13) 0.30408(13) 0.14731(8) 0.0189(4) Uani 1 1 d .
H4 H -0.3314 0.2989 0.1571 0.023 Uiso 1 1 calc R
C5 C -0.21085(12) 0.38829(13) 0.15148(8) 0.0154(3) Uani 1 1 d .
C6 C -0.10338(13) 0.39328(12) 0.13696(8) 0.0148(3) Uani 1 1 d .
C7 C -0.26882(11) 0.47279(14) 0.17394(8) 0.0187(3) Uani 1 1 d .
C8 C -0.38443(13) 0.47124(17) 0.15273(12) 0.0379(5) Uani 1 1 d .
H8A H -0.3865 0.4708 0.1096 0.057 Uiso 1 1 calc R
H8B H -0.4204 0.5242 0.1674 0.057 Uiso 1 1 calc R
H8C H -0.4187 0.4178 0.1679 0.057 Uiso 1 1 calc R
C9 C -0.26523(17) 0.47367(16) 0.24298(9) 0.0333(4) Uani 1 1 d .
H9A H -0.3004 0.4207 0.2582 0.050 Uiso 1 1 calc R
H9B H -0.3001 0.5272 0.2576 0.050 Uiso 1 1 calc R
H9C H -0.1929 0.4737 0.2561 0.050 Uiso 1 1 calc R
C10 C -0.04817(12) 0.63055(12) 0.11694(8) 0.0154(3) Uani 1 1 d .
C11 C -0.10434(13) 0.55475(12) 0.13695(8) 0.0149(3) Uani 1 1 d .
C12 C -0.21306(13) 0.55739(13) 0.15069(8) 0.0168(3) Uani 1 1 d .
C13 C -0.26363(14) 0.64075(14) 0.14505(8) 0.0210(4) Uani 1 1 d .
H13 H -0.3352 0.6450 0.1543 0.025 Uiso 1 1 calc R
C14 C -0.21031(14) 0.71745(14) 0.12612(9) 0.0219(4) Uani 1 1 d .
H14 H -0.2459 0.7725 0.1229 0.026 Uiso 1 1 calc R
C15 C -0.10308(13) 0.71231(13) 0.11191(8) 0.0181(3) Uani 1 1 d .
H15 H -0.0677 0.7641 0.0989 0.022 Uiso 1 1 calc R
C16 C 0.11678(13) 0.23397(12) 0.04127(8) 0.0188(3) Uani 1 1 d .
H16 H 0.1002 0.1760 0.0607 0.023 Uiso 1 1 calc R
C17 C 0.23506(14) 0.23356(14) 0.02517(9) 0.0255(4) Uani 1 1 d .
H17A H 0.2493 0.1846 -0.0021 0.038 Uiso 1 1 calc R
H17B H 0.2762 0.2256 0.0610 0.038 Uiso 1 1 calc R
H17C H 0.2535 0.2902 0.0066 0.038 Uiso 1 1 calc R
C18 C 0.04778(15) 0.24211(14) -0.01502(8) 0.0233(4) Uani 1 1 d .
H18A H 0.0688 0.2947 -0.0375 0.035 Uiso 1 1 calc R
H18B H -0.0251 0.2479 -0.0034 0.035 Uiso 1 1 calc R
H18C H 0.0564 0.1888 -0.0394 0.035 Uiso 1 1 calc R
C19 C 0.16012(13) 0.28241(13) 0.16646(8) 0.0185(4) Uani 1 1 d .
H19 H 0.2352 0.2984 0.1637 0.022 Uiso 1 1 calc R
C20 C 0.11526(14) 0.33222(14) 0.22109(8) 0.0235(4) Uani 1 1 d .
H20A H 0.0447 0.3112 0.2289 0.035 Uiso 1 1 calc R
H20B H 0.1139 0.3963 0.2132 0.035 Uiso 1 1 calc R
H20C H 0.1591 0.3205 0.2554 0.035 Uiso 1 1 calc R
C21 C 0.15429(16) 0.17993(13) 0.17660(9) 0.0266(4) Uani 1 1 d .
H21A H 0.1843 0.1654 0.2150 0.040 Uiso 1 1 calc R
H21B H 0.1932 0.1493 0.1456 0.040 Uiso 1 1 calc R
H21C H 0.0817 0.1608 0.1756 0.040 Uiso 1 1 calc R
C22 C 0.11764(13) 0.72092(12) 0.04783(8) 0.0167(3) Uani 1 1 d .
H22 H 0.0923 0.7765 0.0672 0.020 Uiso 1 1 calc R
C23 C 0.05875(15) 0.71044(14) -0.01153(9) 0.0233(4) Uani 1 1 d .
H23A H 0.0677 0.7644 -0.0351 0.035 Uiso 1 1 calc R
H23B H -0.0152 0.7010 -0.0038 0.035 Uiso 1 1 calc R
H23C H 0.0866 0.6593 -0.0331 0.035 Uiso 1 1 calc R
C24 C 0.23687(14) 0.73108(14) 0.03721(9) 0.0249(4) Uani 1 1 d .
H24A H 0.2640 0.6766 0.0192 0.037 Uiso 1 1 calc R
H24B H 0.2718 0.7414 0.0749 0.037 Uiso 1 1 calc R
H24C H 0.2495 0.7816 0.0109 0.037 Uiso 1 1 calc R
C25 C 0.15312(13) 0.66410(12) 0.17242(8) 0.0178(3) Uani 1 1 d .
H25 H 0.2291 0.6511 0.1707 0.021 Uiso 1 1 calc R
C26 C 0.10731(15) 0.60897(14) 0.22473(8) 0.0228(4) Uani 1 1 d .
H26A H 0.1475 0.6209 0.2605 0.034 Uiso 1 1 calc R
H26B H 0.1109 0.5454 0.2153 0.034 Uiso 1 1 calc R
H26C H 0.0349 0.6261 0.2311 0.034 Uiso 1 1 calc R
C27 C 0.14088(17) 0.76544(13) 0.18529(8) 0.0239(4) Uani 1 1 d .
H27A H 0.0676 0.7820 0.1823 0.036 Uiso 1 1 calc R
H27B H 0.1813 0.7996 0.1566 0.036 Uiso 1 1 calc R
H27C H 0.1661 0.7784 0.2251 0.036 Uiso 1 1 calc R
C28 C 0.03497(11) 0.47620(13) 0.00519(7) 0.0155(3) Uani 1 1 d .
C29 C 0.09445(12) 0.47411(15) -0.04805(7) 0.0206(3) Uani 1 1 d .
H29 H 0.1677 0.4702 -0.0453 0.025 Uiso 1 1 calc R
C30 C 0.04877(13) 0.47765(16) -0.10445(8) 0.0250(3) Uani 1 1 d .
H30 H 0.0912 0.4772 -0.1386 0.030 Uiso 1 1 calc R
C31 C -0.06067(14) 0.48196(17) -0.11003(8) 0.0290(4) Uani 1 1 d .
H31 H -0.0924 0.4844 -0.1477 0.035 Uiso 1 1 calc R
C32 C -0.12134(13) 0.48249(16) -0.05839(8) 0.0276(4) Uani 1 1 d .
H32 H -0.1947 0.4847 -0.0615 0.033 Uiso 1 1 calc R
C33 C -0.07452(12) 0.47983(15) -0.00182(8) 0.0208(3) Uani 1 1 d .
H33 H -0.1174 0.4805 0.0321 0.025 Uiso 1 1 calc R
C34 C 0.28011(11) 0.47598(14) 0.12398(7) 0.0171(3) Uani 1 1 d .
C1X C 0.39165(16) 0.5241(2) 0.96118(11) 0.0407(5) Uani 1 1 d .
H1X H 0.3284 0.5219 0.9825 0.049 Uiso 1 1 calc R
C2X C 0.48611(15) 0.5270(2) 0.99171(10) 0.0383(5) Uani 1 1 d .
H2X H 0.4869 0.5271 1.0335 0.046 Uiso 1 1 calc R
C3X C 0.58022(15) 0.52987(18) 0.95976(10) 0.0339(4) Uani 1 1 d .
H3X H 0.6443 0.5322 0.9802 0.041 Uiso 1 1 calc R
C4X C 0.57954(16) 0.52931(17) 0.89777(10) 0.0330(4) Uani 1 1 d .
H4X H 0.6431 0.5302 0.8767 0.040 Uiso 1 1 calc R
C5X C 0.48519(18) 0.52746(17) 0.86714(11) 0.0378(5) Uani 1 1 d .
H5X H 0.4845 0.5283 0.8254 0.045 Uiso 1 1 calc R
C6X C 0.38987(17) 0.52434(19) 0.89939(12) 0.0420(5) Uani 1 1 d .
H6X H 0.3256 0.5225 0.8791 0.050 Uiso 1 1 calc R
C1S C 0.44736(16) 0.28130(18) 0.22036(11) 0.0352(5) Uani 1 1 d .
H1S H 0.4146 0.3021 0.1856 0.042 Uiso 1 1 calc R
C2S C 0.44221(17) 0.33140(16) 0.27202(11) 0.0366(5) Uani 1 1 d .
H2S H 0.4064 0.3865 0.2723 0.044 Uiso 1 1 calc R
C3S C 0.49017(18) 0.30021(16) 0.32392(10) 0.0325(5) Uani 1 1 d .
H3S H 0.4867 0.3343 0.3590 0.039 Uiso 1 1 calc R
C4S C 0.54316(14) 0.21833(15) 0.32343(10) 0.0291(4) Uani 1 1 d .
H4S H 0.5751 0.1972 0.3584 0.035 Uiso 1 1 calc R
C5S C 0.54907(16) 0.16798(15) 0.27190(11) 0.0311(5) Uani 1 1 d .
H5S H 0.5849 0.1128 0.2718 0.037 Uiso 1 1 calc R
C6S C 0.50141(17) 0.19960(17) 0.21996(10) 0.0338(5) Uani 1 1 d .
H6S H 0.5057 0.1659 0.1847 0.041 Uiso 1 1 calc R
F1 F 0.34095(8) 0.55161(7) 0.10967(5) 0.0212(2) Uani 1 1 d .
F2 F 0.34509(8) 0.40586(7) 0.10517(5) 0.0220(2) Uani 1 1 d .
F3 F 0.28897(7) 0.47225(9) 0.18558(4) 0.0234(2) Uani 1 1 d .
O1 O -0.04932(8) 0.47418(10) 0.14422(5) 0.0153(2) Uani 1 1 d .
P1 P 0.09528(3) 0.32521(3) 0.096806(19) 0.01358(8) Uani 1 1 d .
P2 P 0.09417(3) 0.62526(3) 0.100059(19) 0.01300(8) Uani 1 1 d .
Pd1 Pd 0.137016(8) 0.475762(8) 0.077556(5) 0.01200(3) Uani 1 1 d .

loop_
_atom_site_aniso_label
_atom_site_aniso_U_11
_atom_site_aniso_U_22
_atom_site_aniso_U_33
_atom_site_aniso_U_23
_atom_site_aniso_U_13
_atom_site_aniso_U_12
C1 0.0161(7) 0.0154(8) 0.0133(8) 0.0011(7) 0.0008(6) -0.0004(6)
C2 0.0200(7) 0.0158(8) 0.0167(8) -0.0002(7) 0.0002(6) -0.0002(6)
C3 0.0207(8) 0.0177(9) 0.0210(9) 0.0010(7) -0.0003(6) -0.0053(7)
C4 0.0164(7) 0.0234(9) 0.0169(9) 0.0011(7) 0.0010(6) -0.0053(7)
C5 0.0150(7) 0.0182(9) 0.0131(8) 0.0005(7) -0.0001(6) 0.0008(6)
C6 0.0153(7) 0.0152(8) 0.0138(7) 0.0009(7) -0.0015(6) -0.0012(6)
C7 0.0160(6) 0.0187(8) 0.0215(8) 0.0005(8) 0.0053(5) 0.0011(7)
C8 0.0144(7) 0.0262(10) 0.0731(15) -0.0035(13) 0.0023(8) -0.0008(8)
C9 0.0546(11) 0.0227(9) 0.0228(9) -0.0017(10) 0.0178(8) 0.0012(10)
C10 0.0142(7) 0.0183(8) 0.0138(8) -0.0021(7) 0.0001(6) 0.0014(6)
C11 0.0169(7) 0.0158(8) 0.0121(7) -0.0021(6) 0.0005(6) 0.0021(6)
C12 0.0166(7) 0.0194(9) 0.0145(8) -0.0010(7) 0.0008(6) 0.0017(6)
C13 0.0175(7) 0.0251(10) 0.0204(9) -0.0003(8) 0.0018(6) 0.0045(7)
C14 0.0225(8) 0.0196(9) 0.0236(10) 0.0005(8) 0.0001(7) 0.0087(7)
C15 0.0203(8) 0.0156(9) 0.0184(9) 0.0011(7) 0.0006(6) 0.0012(6)
C16 0.0210(8) 0.0122(8) 0.0233(9) -0.0029(7) 0.0035(6) 0.0017(6)
C17 0.0242(8) 0.0227(10) 0.0298(10) -0.0045(8) 0.0089(7) 0.0042(7)
C18 0.0297(9) 0.0225(10) 0.0177(9) -0.0056(8) 0.0012(7) 0.0009(7)
C19 0.0181(8) 0.0186(9) 0.0188(8) 0.0044(7) -0.0012(6) 0.0007(6)
C20 0.0280(9) 0.0258(10) 0.0168(8) 0.0036(8) -0.0017(6) -0.0013(7)
C21 0.0325(10) 0.0207(9) 0.0265(9) 0.0081(8) -0.0029(8) 0.0015(8)
C22 0.0217(8) 0.0134(8) 0.0148(8) 0.0005(7) 0.0016(6) -0.0007(6)
C23 0.0333(9) 0.0197(9) 0.0169(9) 0.0040(8) -0.0017(7) -0.0010(7)
C24 0.0240(8) 0.0227(9) 0.0281(10) 0.0047(8) 0.0066(7) -0.0018(7)
C25 0.0197(8) 0.0188(8) 0.0149(7) -0.0021(7) -0.0018(6) -0.0007(6)
C26 0.0306(9) 0.0237(10) 0.0142(8) -0.0017(7) -0.0005(6) -0.0021(7)
C27 0.0353(9) 0.0195(9) 0.0169(8) -0.0053(7) -0.0033(8) -0.0008(8)
C28 0.0205(6) 0.0107(7) 0.0152(7) -0.0019(8) -0.0014(5) -0.0019(7)
C29 0.0219(7) 0.0226(8) 0.0172(8) -0.0009(8) -0.0002(6) -0.0015(8)
C30 0.0316(8) 0.0272(9) 0.0162(8) -0.0022(9) 0.0017(6) -0.0024(9)
C31 0.0354(9) 0.0341(11) 0.0175(8) -0.0011(9) -0.0096(7) 0.0024(9)
C32 0.0212(7) 0.0360(10) 0.0256(8) -0.0035(9) -0.0080(6) 0.0055(8)
C33 0.0200(7) 0.0243(9) 0.0182(8) -0.0017(9) -0.0007(5) 0.0010(7)
C34 0.0167(6) 0.0164(8) 0.0181(7) 0.0014(8) 0.0002(5) -0.0004(7)
C1X 0.0336(9) 0.0392(12) 0.0494(13) -0.0090(14) 0.0081(9) -0.0010(11)
C2X 0.0353(9) 0.0422(13) 0.0375(11) -0.0016(13) 0.0094(8) 0.0009(11)
C3X 0.0312(9) 0.0315(11) 0.0390(11) 0.0023(11) 0.0073(8) 0.0049(10)
C4X 0.0373(9) 0.0217(10) 0.0400(11) 0.0037(10) 0.0115(8) 0.0033(9)
C5X 0.0530(12) 0.0209(10) 0.0396(11) 0.0004(11) -0.0005(9) -0.0002(11)
C6X 0.0404(10) 0.0301(11) 0.0555(14) -0.0056(13) -0.0103(9) -0.0046(11)
C1S 0.0225(9) 0.0474(14) 0.0357(12) 0.0160(11) -0.0091(8) -0.0042(9)
C2S 0.0327(10) 0.0298(11) 0.0473(14) 0.0127(11) 0.0088(9) 0.0106(9)
C3S 0.0423(11) 0.0273(11) 0.0279(11) -0.0002(9) 0.0085(9) -0.0049(9)
C4S 0.0228(8) 0.0323(11) 0.0322(11) 0.0113(9) -0.0050(7) -0.0026(8)
C5S 0.0252(9) 0.0228(10) 0.0454(13) 0.0031(10) 0.0029(8) 0.0031(8)
C6S 0.0348(10) 0.0359(12) 0.0308(11) -0.0079(10) 0.0007(9) -0.0112(9)
F1 0.0178(5) 0.0194(5) 0.0263(6) 0.0004(4) 0.0001(4) -0.0045(4)
F2 0.0172(5) 0.0201(5) 0.0288(6) -0.0012(5) -0.0006(4) 0.0040(4)
F3 0.0232(4) 0.0304(6) 0.0166(5) 0.0015(5) -0.0044(3) -0.0015(5)
O1 0.0145(4) 0.0120(5) 0.0195(5) -0.0006(6) 0.0009(4) 0.0009(5)
P1 0.01360(16) 0.0129(2) 0.01425(19) 0.00053(17) 0.00096(14) 0.00082(15)
P2 0.01443(16) 0.0129(2) 0.01169(18) -0.00009(17) 0.00051(14) -0.00005(15)
Pd1 0.01228(5) 0.01211(5) 0.01161(5) 0.00007(5) -0.00016(4) 0.00009(4)

loop_
_atom_type_symbol
_atom_type_description
_atom_type_scat_dispersion_real
_atom_type_scat_dispersion_imag
_atom_type_scat_source
C C 0.0033 0.0016 'International Tables Vol C Tables 4.2.6.8 and 6.1.1.4'
H H 0.0000 0.0000 'International Tables Vol C Tables 4.2.6.8 and 6.1.1.4'
O O 0.0106 0.0060 'International Tables Vol C Tables 4.2.6.8 and 6.1.1.4'
F F 0.0171 0.0103 'International Tables Vol C Tables 4.2.6.8 and 6.1.1.4'
P P 0.1023 0.0942 'International Tables Vol C Tables 4.2.6.8 and 6.1.1.4'
Pd Pd -0.9988 1.0072 'International Tables Vol C Tables 4.2.6.8 and 6.1.1.4'

loop_
_geom_angle_atom_site_label_1
_geom_angle_atom_site_label_2
_geom_angle_atom_site_label_3
_geom_angle
C2 C1 C6 117.33(15)
C2 C1 P1 120.20(13)
C6 C1 P1 122.45(13)
C3 C2 C1 121.15(18)
C4 C3 C2 119.86(18)
C3 C4 C5 121.18(16)
C4 C5 C6 117.80(17)
C4 C5 C7 122.24(15)
C6 C5 C7 119.90(16)
O1 C6 C5 119.87(16)
O1 C6 C1 117.46(14)
C5 C6 C1 122.64(17)
C12 C7 C5 109.48(12)
C12 C7 C8 110.36(16)
C5 C7 C8 110.07(16)
C12 C7 C9 108.62(16)
C5 C7 C9 108.65(16)
C8 C7 C9 109.61(15)
C15 C10 C11 117.61(15)
C15 C10 P2 120.45(14)
C11 C10 P2 121.90(13)
O1 C11 C10 117.87(14)
O1 C11 C12 119.22(16)
C10 C11 C12 122.90(16)
C13 C12 C11 116.96(17)
C13 C12 C7 122.76(15)
C11 C12 C7 120.19(16)
C14 C13 C12 121.73(16)
C13 C14 C15 119.95(18)
C14 C15 C10 120.83(18)
C18 C16 C17 111.28(16)
C18 C16 P1 114.04(12)
C17 C16 P1 107.58(13)
C21 C19 C20 109.79(16)
C21 C19 P1 115.84(13)
C20 C19 P1 109.67(12)
C23 C22 C24 110.85(15)
C23 C22 P2 112.92(12)
C24 C22 P2 109.21(12)
C27 C25 C26 109.67(15)
C27 C25 P2 114.92(12)
C26 C25 P2 110.06(12)
C33 C28 C29 115.96(14)
C33 C28 Pd1 135.08(12)
C29 C28 Pd1 108.95(10)
C30 C29 C28 122.85(14)
C29 C30 C31 119.87(16)
C32 C31 C30 118.55(16)
C31 C32 C33 121.12(15)
C32 C33 C28 121.64(15)
F3 C34 F2 102.90(13)
F3 C34 F1 102.43(13)
F2 C34 F1 101.57(11)
F3 C34 Pd1 124.39(10)
F2 C34 Pd1 111.32(11)
F1 C34 Pd1 111.56(11)
C2X C1X C6X 120.6(2)
C1X C2X C3X 119.5(2)
C4X C3X C2X 120.5(2)
C5X C4X C3X 120.13(19)
C4X C5X C6X 119.4(2)
C1X C6X C5X 119.9(2)
C2S C1S C6S 119.9(2)
C1S C2S C3S 120.2(2)
C4S C3S C2S 119.8(2)
C5S C4S C3S 120.5(2)
C4S C5S C6S 119.6(2)
C1S C6S C5S 120.1(2)
C6 O1 C11 118.48(11)
C1 P1 C16 105.20(8)
C1 P1 C19 101.78(8)
C16 P1 C19 104.26(8)
C1 P1 Pd1 108.72(6)
C16 P1 Pd1 122.60(6)
C19 P1 Pd1 112.16(6)
C10 P2 C22 104.65(8)
C10 P2 C25 101.60(8)
C22 P2 C25 104.20(8)
C10 P2 Pd1 108.20(6)
C22 P2 Pd1 123.29(6)
C25 P2 Pd1 112.59(6)
C28 Pd1 C34 158.42(6)
C28 Pd1 P1 90.30(5)
C34 Pd1 P1 96.15(6)
C28 Pd1 P2 91.14(5)
C34 Pd1 P2 95.38(6)
P1 Pd1 P2 144.462(13)

loop_
_geom_bond_atom_site_label_1
_geom_bond_atom_site_label_2
_geom_bond_distance
C1 C2 1.398(2)
C1 C6 1.404(2)
C1 P1 1.8358(16)
C2 C3 1.391(2)
C3 C4 1.388(3)
C4 C5 1.391(3)
C5 C6 1.398(2)
C5 C7 1.529(3)
C6 O1 1.383(2)
C7 C12 1.523(3)
C7 C8 1.536(2)
C7 C9 1.538(2)
C10 C15 1.395(2)
C10 C11 1.396(2)
C10 P2 1.8392(16)
C11 O1 1.385(2)
C11 C12 1.408(2)
C12 C13 1.390(3)
C13 C14 1.381(3)
C14 C15 1.394(2)
C16 C18 1.532(3)
C16 C17 1.537(2)
C16 P1 1.8466(18)
C19 C21 1.528(3)
C19 C20 1.530(3)
C19 P1 1.8642(18)
C22 C23 1.525(2)
C22 C24 1.533(2)
C22 P2 1.8512(18)
C25 C27 1.528(2)
C25 C26 1.534(3)
C25 P2 1.8652(17)
C28 C33 1.393(2)
C28 C29 1.404(2)
C28 Pd1 2.0640(15)
C29 C30 1.383(2)
C30 C31 1.390(2)
C31 C32 1.382(3)
C32 C33 1.392(2)
C34 F3 1.3775(18)
C34 F2 1.385(2)
C34 F1 1.391(2)
C34 Pd1 2.0830(14)
C1X C2X 1.375(3)
C1X C6X 1.376(4)
C2X C3X 1.387(3)
C3X C4X 1.380(3)
C4X C5X 1.374(3)
C5X C6X 1.403(3)
C1S C2S 1.369(4)
C1S C6S 1.384(3)
C2S C3S 1.384(3)
C3S C4S 1.380(3)
C4S C5S 1.368(3)
C5S C6S 1.385(3)
P1 Pd1 2.3199(5)
P2 Pd1 2.3228(5)
